data_1508968
loop_
_publ_author_name
'Keilitz, Juliane'
'Newman, Stephen G.'
'Lautens, Mark'

_publ_section_title
;
 Enantioselective rh-catalyzed domino transformations of
 alkynylcyclohexadienones with organoboron reagents.
;
_journal_issue 5
_journal_name_full 'Organic letters'
_journal_page_first 1148
_journal_page_last 1151
_journal_paper_doi 10.1021/ol400363f
_journal_volume 15
_journal_year 2013
_chemical_absolute_configuration ad
_chemical_formula_moiety 'C16 H15 Br O2'
_chemical_formula_sum 'C16 H15 Br O2'
_chemical_formula_weight 319.19
_chemical_name_systematic
; 
 ? 
;
_space_group_IT_number 19
_symmetry_cell_setting orthorhombic
_symmetry_space_group_name_Hall 'P 2ac 2ab'
_symmetry_space_group_name_H-M 'P 21 21 21'
_atom_sites_solution_hydrogens geom
_atom_sites_solution_primary direct
_atom_sites_solution_secondary difmap
_audit_creation_method SHELXL-97
_cell_angle_alpha 90.00
_cell_angle_beta 90.00
_cell_angle_gamma 90.00
_cell_formula_units_Z 4
_cell_length_a 7.3452(9)
_cell_length_b 9.9405(13)
_cell_length_c 18.551(2)
_cell_measurement_reflns_used 8999
_cell_measurement_temperature 150(1)
_cell_measurement_theta_max 27.55
_cell_measurement_theta_min 2.32
_cell_volume 1354.5(3)
_computing_cell_refinement APEX2
_computing_data_collection 'APEX2 (Bruker, 2007)'
_computing_data_reduction 'SAINT (Bruker, 2007)'
_computing_molecular_graphics 'PLATON (Spek, 2009)'
_computing_publication_material 'SHELXTL (Sheldrick, 2008)'
_computing_structure_refinement 'SHELXL-97 (Sheldrick, 2008)'
_computing_structure_solution 'SHELXS-97 (Sheldrick, 2008)'
_diffrn_ambient_temperature 150(1)
_diffrn_measured_fraction_theta_full 0.998
_diffrn_measured_fraction_theta_max 0.998
_diffrn_measurement_device_type 'Bruker APEX-DUO'
_diffrn_measurement_method '\f and \w scans'
_diffrn_radiation_monochromator 'Bruker Triumph'
_diffrn_radiation_source 'fine-focus sealed tube'
_diffrn_radiation_type MoK\a
_diffrn_radiation_wavelength 0.71073
_diffrn_reflns_av_R_equivalents 0.0431
_diffrn_reflns_av_sigmaI/netI 0.0420
_diffrn_reflns_limit_h_max 9
_diffrn_reflns_limit_h_min -9
_diffrn_reflns_limit_k_max 12
_diffrn_reflns_limit_k_min -12
_diffrn_reflns_limit_l_max 24
_diffrn_reflns_limit_l_min -18
_diffrn_reflns_number 16628
_diffrn_reflns_theta_full 27.60
_diffrn_reflns_theta_max 27.60
_diffrn_reflns_theta_min 2.20
_diffrn_standards_number 0
_exptl_absorpt_coefficient_mu 3.029
_exptl_absorpt_correction_T_max 0.6942
_exptl_absorpt_correction_T_min 0.5180
_exptl_absorpt_correction_type multi-scan
_exptl_absorpt_process_details 'SADABS (Sheldrick, 1996)'
_exptl_crystal_colour colourless
_exptl_crystal_density_diffrn 1.565
_exptl_crystal_density_method 'not measured'
_exptl_crystal_description needle
_exptl_crystal_F_000 648
_exptl_crystal_size_max 0.25
_exptl_crystal_size_mid 0.18
_exptl_crystal_size_min 0.13
_refine_diff_density_max 0.214
_refine_diff_density_min -0.269
_refine_diff_density_rms 0.055
_refine_ls_abs_structure_details 'Flack H D (1983), Acta Cryst. A39, 876-881'
_refine_ls_abs_structure_Flack -0.016(6)
_refine_ls_extinction_method none
_refine_ls_goodness_of_fit_ref 0.922
_refine_ls_hydrogen_treatment constr
_refine_ls_matrix_type full
_refine_ls_number_parameters 172
_refine_ls_number_reflns 3138
_refine_ls_number_restraints 0
_refine_ls_restrained_S_all 0.922
_refine_ls_R_factor_all 0.0282
_refine_ls_R_factor_gt 0.0227
_refine_ls_shift/su_max 0.002
_refine_ls_shift/su_mean 0.000
_refine_ls_structure_factor_coef Fsqd
_refine_ls_weighting_details 'calc w=1/[\s^2^(Fo^2^)+(0.0135P)^2^] where P=(Fo^2^+2Fc^2^)/3'
_refine_ls_weighting_scheme calc
_refine_ls_wR_factor_gt 0.0374
_refine_ls_wR_factor_ref 0.0381
_reflns_number_gt 2761
_reflns_number_total 3138
_reflns_threshold_expression I>2\s(I)
_cod_data_source_file ol400363f_si_002.cif
_cod_data_source_block d1238
_cod_depositor_comments
;
The following automatic conversions were performed:

'_symmetry_cell_setting' value 'Orthorhombic' changed to
'orthorhombic' according to
/home/saulius/struct/CIF-dictionaries/cif_core.dic dictionary named
'cif_core.dic' version 2.4.2 from 2011-04-26.

Automatic conversion script
Id: cif_fix_values 1891 2012-01-12 08:04:46Z andrius 
;
_cod_database_code 1508968

loop_
_symmetry_equiv_pos_as_xyz
'x, y, z'
'x+1/2, -y+1/2, -z'
'-x, y+1/2, -z+1/2'
'-x+1/2, -y, z+1/2'

loop_
_atom_site_label
_atom_site_type_symbol
_atom_site_fract_x
_atom_site_fract_y
_atom_site_fract_z
_atom_site_U_iso_or_equiv
_atom_site_adp_type
_atom_site_occupancy
_atom_site_symmetry_multiplicity
_atom_site_calc_flag
_atom_site_refinement_flags
Br1 Br 0.46153(3) 0.17225(2) 0.585252(12) 0.03033(6) Uani 1 1 d .
O1 O 0.49936(17) 0.94542(12) 0.31310(7) 0.0217(3) Uani 1 1 d .
O2 O 1.0502(2) 0.62435(13) 0.34514(7) 0.0302(3) Uani 1 1 d .
C1 C 0.5834(2) 0.8308(2) 0.27851(9) 0.0198(4) Uani 1 1 d .
C2 C 0.7761(3) 0.87057(19) 0.26077(10) 0.0234(5) Uani 1 1 d .
H2A H 0.7929 0.9487 0.2321 0.028 Uiso 1 1 calc R
C3 C 0.9231(3) 0.80579(19) 0.28179(10) 0.0243(5) Uani 1 1 d .
H3A H 1.0392 0.8422 0.2703 0.029 Uiso 1 1 calc R
C4 C 0.9136(3) 0.6794(2) 0.32229(9) 0.0220(4) Uani 1 1 d .
C5 C 0.7281(3) 0.61741(18) 0.32962(11) 0.0199(4) Uani 1 1 d .
H5A H 0.7272 0.5592 0.3729 0.024 Uiso 1 1 calc R
H5B H 0.7056 0.5592 0.2872 0.024 Uiso 1 1 calc R
C6 C 0.5726(3) 0.71883(17) 0.33578(10) 0.0164(4) Uani 1 1 d .
H6A H 0.4546 0.6699 0.3297 0.020 Uiso 1 1 calc R
C7 C 0.5665(2) 0.79701(16) 0.40638(10) 0.0174(4) Uani 1 1 d .
C8 C 0.5674(3) 0.94355(18) 0.38593(9) 0.0216(5) Uani 1 1 d .
H8A H 0.4874 0.9962 0.4183 0.026 Uiso 1 1 calc R
H8B H 0.6921 0.9810 0.3882 0.026 Uiso 1 1 calc R
C9 C 0.4781(3) 0.79736(18) 0.21053(10) 0.0274(5) Uani 1 1 d .
H9A H 0.4894 0.8717 0.1761 0.041 Uiso 1 1 calc R
H9B H 0.3495 0.7838 0.2225 0.041 Uiso 1 1 calc R
H9C H 0.5274 0.7150 0.1890 0.041 Uiso 1 1 calc R
C10 C 0.5538(3) 0.75181(19) 0.47341(10) 0.0198(4) Uani 1 1 d .
H10A H 0.5577 0.8183 0.5102 0.024 Uiso 1 1 calc R
C11 C 0.5343(3) 0.61125(18) 0.49844(9) 0.0185(4) Uani 1 1 d .
C12 C 0.4314(3) 0.51698(19) 0.46121(10) 0.0228(5) Uani 1 1 d .
H12A H 0.3730 0.5423 0.4176 0.027 Uiso 1 1 calc R
C13 C 0.4122(3) 0.3864(2) 0.48663(10) 0.0234(5) Uani 1 1 d .
H13A H 0.3432 0.3225 0.4601 0.028 Uiso 1 1 calc R
C14 C 0.4936(2) 0.35061(18) 0.55020(10) 0.0198(5) Uani 1 1 d .
C15 C 0.5935(2) 0.44158(18) 0.58965(11) 0.0225(4) Uani 1 1 d .
H15A H 0.6483 0.4158 0.6339 0.027 Uiso 1 1 calc R
C16 C 0.6130(3) 0.57229(19) 0.56346(10) 0.0215(5) Uani 1 1 d .
H16A H 0.6812 0.6359 0.5905 0.026 Uiso 1 1 calc R

loop_
_atom_site_aniso_label
_atom_site_aniso_U_11
_atom_site_aniso_U_22
_atom_site_aniso_U_33
_atom_site_aniso_U_23
_atom_site_aniso_U_13
_atom_site_aniso_U_12
Br1 0.03529(11) 0.02432(10) 0.03138(11) 0.00892(10) 0.00523(10) -0.00470(10)
O1 0.0276(9) 0.0156(7) 0.0220(7) 0.0010(5) -0.0008(6) 0.0057(6)
O2 0.0256(8) 0.0304(9) 0.0345(8) -0.0049(6) -0.0055(7) 0.0121(7)
C1 0.0240(11) 0.0149(9) 0.0205(10) 0.0037(9) 0.0001(7) 0.0052(9)
C2 0.0298(12) 0.0201(12) 0.0203(11) 0.0041(8) 0.0053(9) -0.0022(9)
C3 0.0225(12) 0.0248(13) 0.0255(11) 0.0009(9) 0.0049(8) -0.0025(9)
C4 0.0279(12) 0.0212(11) 0.0170(10) -0.0081(9) 0.0026(8) 0.0042(10)
C5 0.0270(12) 0.0139(11) 0.0189(11) 0.0026(8) -0.0003(9) 0.0037(8)
C6 0.0176(12) 0.0138(10) 0.0177(10) 0.0013(8) 0.0012(9) -0.0004(8)
C7 0.0150(10) 0.0155(10) 0.0217(10) -0.0008(8) -0.0009(9) -0.0005(7)
C8 0.0231(12) 0.0198(11) 0.0218(11) 0.0008(8) -0.0001(8) 0.0011(9)
C9 0.0351(13) 0.0242(12) 0.0230(11) 0.0009(8) -0.0023(10) 0.0051(10)
C10 0.0189(10) 0.0191(11) 0.0214(10) -0.0034(8) 0.0010(10) -0.0021(9)
C11 0.0165(10) 0.0219(10) 0.0170(10) 0.0009(8) 0.0036(9) 0.0035(9)
C12 0.0262(12) 0.0265(12) 0.0158(10) 0.0038(8) -0.0024(9) -0.0022(9)
C13 0.0248(12) 0.0243(12) 0.0212(11) -0.0019(8) 0.0007(9) -0.0054(9)
C14 0.0167(11) 0.0194(11) 0.0233(10) 0.0040(8) 0.0067(8) -0.0010(8)
C15 0.0215(11) 0.0294(12) 0.0167(10) 0.0051(10) -0.0015(9) 0.0031(8)
C16 0.0196(10) 0.0229(12) 0.0220(12) -0.0024(8) 0.0006(8) -0.0019(8)

loop_
_atom_type_symbol
_atom_type_description
_atom_type_scat_dispersion_real
_atom_type_scat_dispersion_imag
_atom_type_scat_source
C C 0.0033 0.0016 'International Tables Vol C Tables 4.2.6.8 and 6.1.1.4'
H H 0.0000 0.0000 'International Tables Vol C Tables 4.2.6.8 and 6.1.1.4'
O O 0.0106 0.0060 'International Tables Vol C Tables 4.2.6.8 and 6.1.1.4'
Br Br -0.2901 2.4595 'International Tables Vol C Tables 4.2.6.8 and 6.1.1.4'

loop_
_geom_angle_atom_site_label_1
_geom_angle_atom_site_label_2
_geom_angle_atom_site_label_3
_geom_angle
C8 O1 C1 104.95(13)
O1 C1 C2 106.96(15)
O1 C1 C9 108.91(14)
C2 C1 C9 110.81(16)
O1 C1 C6 103.95(13)
C2 C1 C6 112.88(15)
C9 C1 C6 112.87(16)
C3 C2 C1 125.31(18)
C3 C2 H2A 117.3
C1 C2 H2A 117.3
C2 C3 C4 122.15(18)
C2 C3 H3A 118.9
C4 C3 H3A 118.9
O2 C4 C3 121.58(18)
O2 C4 C5 122.11(19)
C3 C4 C5 116.19(17)
C4 C5 C6 114.50(16)
C4 C5 H5A 108.6
C6 C5 H5A 108.6
C4 C5 H5B 108.6
C6 C5 H5B 108.6
H5A C5 H5B 107.6
C7 C6 C5 115.01(15)
C7 C6 C1 103.04(14)
C5 C6 C1 112.73(15)
C7 C6 H6A 108.6
C5 C6 H6A 108.6
C1 C6 H6A 108.6
C10 C7 C8 124.38(17)
C10 C7 C6 129.46(15)
C8 C7 C6 106.08(14)
O1 C8 C7 104.32(14)
O1 C8 H8A 110.9
C7 C8 H8A 110.9
O1 C8 H8B 110.9
C7 C8 H8B 110.9
H8A C8 H8B 108.9
C1 C9 H9A 109.5
C1 C9 H9B 109.5
H9A C9 H9B 109.5
C1 C9 H9C 109.5
H9A C9 H9C 109.5
H9B C9 H9C 109.5
C7 C10 C11 128.42(17)
C7 C10 H10A 115.8
C11 C10 H10A 115.8
C12 C11 C16 117.99(17)
C12 C11 C10 122.27(18)
C16 C11 C10 119.65(18)
C13 C12 C11 121.16(18)
C13 C12 H12A 119.4
C11 C12 H12A 119.4
C14 C13 C12 119.44(18)
C14 C13 H13A 120.3
C12 C13 H13A 120.3
C13 C14 C15 121.35(18)
C13 C14 Br1 118.85(14)
C15 C14 Br1 119.78(14)
C14 C15 C16 118.81(19)
C14 C15 H15A 120.6
C16 C15 H15A 120.6
C11 C16 C15 121.23(18)
C11 C16 H16A 119.4
C15 C16 H16A 119.4

loop_
_geom_bond_atom_site_label_1
_geom_bond_atom_site_label_2
_geom_bond_distance
Br1 C14 1.9031(18)
O1 C8 1.441(2)
O1 C1 1.446(2)
O2 C4 1.219(2)
C1 C2 1.506(2)
C1 C9 1.516(2)
C1 C6 1.541(2)
C2 C3 1.316(3)
C2 H2A 0.9500
C3 C4 1.466(3)
C3 H3A 0.9500
C4 C5 1.501(2)
C5 C6 1.528(2)
C5 H5A 0.9900
C5 H5B 0.9900
C6 C7 1.523(2)
C6 H6A 1.0000
C7 C10 1.326(2)
C7 C8 1.505(2)
C8 H8A 0.9900
C8 H8B 0.9900
C9 H9A 0.9800
C9 H9B 0.9800
C9 H9C 0.9800
C10 C11 1.479(2)
C10 H10A 0.9500
C11 C12 1.388(3)
C11 C16 1.392(3)
C12 C13 1.388(3)
C12 H12A 0.9500
C13 C14 1.369(3)
C13 H13A 0.9500
C14 C15 1.375(3)
C15 C16 1.395(3)
C15 H15A 0.9500
C16 H16A 0.9500

loop_
_geom_torsion_atom_site_label_1
_geom_torsion_atom_site_label_2
_geom_torsion_atom_site_label_3
_geom_torsion_atom_site_label_4
_geom_torsion
C8 O1 C1 C2 -77.96(16)
C8 O1 C1 C9 162.23(15)
C8 O1 C1 C6 41.68(17)
O1 C1 C2 C3 123.9(2)
C9 C1 C2 C3 -117.5(2)
C6 C1 C2 C3 10.2(3)
C1 C2 C3 C4 4.0(3)
C2 C3 C4 O2 -175.63(18)
C2 C3 C4 C5 8.3(3)
O2 C4 C5 C6 149.66(18)
C3 C4 C5 C6 -34.3(2)
C4 C5 C6 C7 -70.1(2)
C4 C5 C6 C1 47.6(2)
O1 C1 C6 C7 -25.92(17)
C2 C1 C6 C7 89.61(18)
C9 C1 C6 C7 -143.77(16)
O1 C1 C6 C5 -150.51(14)
C2 C1 C6 C5 -35.0(2)
C9 C1 C6 C5 91.64(19)
C5 C6 C7 C10 -58.1(3)
C1 C6 C7 C10 178.8(2)
C5 C6 C7 C8 124.99(16)
C1 C6 C7 C8 1.91(18)
C1 O1 C8 C7 -40.43(17)
C10 C7 C8 O1 -154.24(18)
C6 C7 C8 O1 22.86(18)
C8 C7 C10 C11 173.7(2)
C6 C7 C10 C11 -2.7(4)
C7 C10 C11 C12 -36.6(4)
C7 C10 C11 C16 146.9(2)
C16 C11 C12 C13 -2.1(3)
C10 C11 C12 C13 -178.65(19)
C11 C12 C13 C14 1.2(3)
C12 C13 C14 C15 0.3(3)
C12 C13 C14 Br1 178.68(14)
C13 C14 C15 C16 -0.7(3)
Br1 C14 C15 C16 -179.07(14)
C12 C11 C16 C15 1.7(3)
C10 C11 C16 C15 178.33(18)
C14 C15 C16 C11 -0.3(3)

loop_
_cod_related_entry_id
_cod_related_entry_database
_cod_related_entry_code
1 ChemSpider 30652133
